data_7003209
loop_
_publ_author_name
'Fu, Da-Wei'
'Ye, Heng-Yun'
'Ye, Qiong'
'Pan, Ke-Ji'
'Xiong, Ren-Gen'

_publ_section_title
;
 Ferroelectric metal--organic coordination polymer with a high
 dielectric constant
;
_journal_issue 7
_journal_name_full 'Dalton Transactions'
_journal_page_first 874
_journal_page_last 877
_journal_paper_doi 10.1039/b714293e
_journal_year 2008
_chemical_absolute_configuration rm
_chemical_formula_sum 'C31 H30 Br Cu3 N6 O2'
_chemical_formula_weight 789.14
_chemical_name_systematic
;
?
;
_space_group_IT_number 5
_symmetry_cell_setting monoclinic
_symmetry_space_group_name_Hall 'C 2y'
_symmetry_space_group_name_H-M 'C 1 2 1'
_atom_sites_solution_hydrogens geom
_atom_sites_solution_primary direct
_atom_sites_solution_secondary difmap
_audit_creation_method SHELXL-97
_cell_angle_alpha 90.00
_cell_angle_beta 106.125(2)
_cell_angle_gamma 90.00
_cell_formula_units_Z 4
_cell_length_a 21.5698(15)
_cell_length_b 19.2120(13)
_cell_length_c 8.8873(6)
_cell_measurement_reflns_used 1596
_cell_measurement_temperature 298(2)
_cell_measurement_theta_max 26.41
_cell_measurement_theta_min 2.59
_cell_volume 3538.0(4)
_computing_cell_refinement SMART
_computing_data_collection 'SMART (Bruker, 2000)'
_computing_data_reduction 'SAINT (Bruker, 2000)'
_computing_molecular_graphics SHELXTL
_computing_publication_material SHELXTL
_computing_structure_refinement 'SHELXL-97 (Sheldrick, 1997)'
_computing_structure_solution 'SHELXS-97 (Sheldrick, 1990)'
_diffrn_ambient_temperature 298(2)
_diffrn_measured_fraction_theta_full 0.896
_diffrn_measured_fraction_theta_max 0.896
_diffrn_measurement_device_type 'Bruker Smart Apex CCD area detector'
_diffrn_radiation_monochromator graphite
_diffrn_radiation_source 'fine-focus sealed tube'
_diffrn_radiation_type MoK\a
_diffrn_radiation_wavelength 0.71073
_diffrn_reflns_av_R_equivalents 0.0423
_diffrn_reflns_av_sigmaI/netI 0.1710
_diffrn_reflns_limit_h_max 33
_diffrn_reflns_limit_h_min -30
_diffrn_reflns_limit_k_max 28
_diffrn_reflns_limit_k_min -29
_diffrn_reflns_limit_l_max 7
_diffrn_reflns_limit_l_min -13
_diffrn_reflns_number 14182
_diffrn_reflns_theta_full 33.44
_diffrn_reflns_theta_max 33.44
_diffrn_reflns_theta_min 2.12
_exptl_absorpt_coefficient_mu 2.951
_exptl_absorpt_correction_T_max 0.712
_exptl_absorpt_correction_T_min 0.680
_exptl_absorpt_correction_type multi-scan
_exptl_absorpt_process_details 'SADABS, Bruker(2000)'
_exptl_crystal_colour colorless
_exptl_crystal_density_diffrn 1.482
_exptl_crystal_density_method 'not measured'
_exptl_crystal_description block
_exptl_crystal_F_000 1584
_exptl_crystal_size_max 0.24
_exptl_crystal_size_mid 0.18
_exptl_crystal_size_min 0.14
_refine_diff_density_max 0.862
_refine_diff_density_min -0.680
_refine_diff_density_rms 0.130
_refine_ls_abs_structure_details 'Flack H D (1983), Acta Cryst. A39, 876-881'
_refine_ls_abs_structure_Flack 0.08(2)
_refine_ls_extinction_method none
_refine_ls_goodness_of_fit_ref 0.953
_refine_ls_hydrogen_treatment constr
_refine_ls_matrix_type full
_refine_ls_number_parameters 388
_refine_ls_number_reflns 10602
_refine_ls_number_restraints 1
_refine_ls_restrained_S_all 0.953
_refine_ls_R_factor_all 0.2514
_refine_ls_R_factor_gt 0.0830
_refine_ls_shift/su_max 0.000
_refine_ls_shift/su_mean 0.000
_refine_ls_structure_factor_coef Fsqd
_refine_ls_weighting_details 'calc w=1/[\s^2^(Fo^2^)+(0.1000P)^2^+0.0000P] where P=(Fo^2^+2Fc^2^)/3'
_refine_ls_weighting_scheme calc
_refine_ls_wR_factor_gt 0.1932
_refine_ls_wR_factor_ref 0.2696
_reflns_number_gt 3216
_reflns_number_total 10602
_reflns_threshold_expression >2sigma(I)
_cod_data_source_file b714293e.txt
_cod_data_source_block 123
_cod_original_sg_symbol_H-M C2
_cod_database_code 7003209

loop_
_symmetry_equiv_pos_as_xyz
'x, y, z'
'-x, y, -z'
'x+1/2, y+1/2, z'
'-x+1/2, y+1/2, -z'

loop_
_atom_site_label
_atom_site_type_symbol
_atom_site_fract_x
_atom_site_fract_y
_atom_site_fract_z
_atom_site_U_iso_or_equiv
_atom_site_adp_type
_atom_site_occupancy
_atom_site_symmetry_multiplicity
_atom_site_calc_flag
_atom_site_refinement_flags
_atom_site_disorder_assembly
_atom_site_disorder_group
Cu1 Cu 0.40903(7) 0.15521(7) 0.84107(16) 0.0703(4) Uani 1 1 d . . .
Cu2 Cu 0.23318(9) 0.32570(8) 0.7666(2) 0.0907(5) Uani 1 1 d . . .
Br1 Br 0.36272(11) 0.03133(10) 0.8174(2) 0.1279(7) Uani 1 1 d . . .
Cu3 Cu 0.32830(9) -0.09230(10) 0.7782(2) 0.0995(6) Uani 1 1 d . . .
O1 O 0.6598(4) 0.0413(4) 0.5673(9) 0.071(2) Uani 1 1 d . . .
H1A H 0.6906 0.0345 0.5319 0.106 Uiso 1 1 calc R . .
C2 C 0.7265(6) 0.1130(6) 0.8751(12) 0.068(3) Uani 1 1 d . . .
H2A H 0.7044 0.1413 0.9345 0.082 Uiso 1 1 calc R . .
H2B H 0.7098 0.0659 0.8712 0.082 Uiso 1 1 calc R . .
C3 C 0.5950(5) 0.1276(6) 0.6576(13) 0.060(3) Uani 1 1 d . . .
N2 N 0.7774(4) 0.1299(4) 0.6623(9) 0.0502(19) Uani 1 1 d . . .
C5 C 0.7651(5) 0.1391(5) 0.4868(12) 0.062(3) Uani 1 1 d . . .
H5A H 0.7482 0.1855 0.4580 0.075 Uiso 1 1 calc R . .
H5B H 0.7324 0.1060 0.4333 0.075 Uiso 1 1 calc R . .
C6 C 0.6537(5) 0.1136(5) 0.5916(12) 0.055(3) Uani 1 1 d . . .
H6A H 0.6470 0.1380 0.4915 0.067 Uiso 1 1 calc R . .
O2 O 0.5916(4) 0.3805(4) 0.5786(12) 0.087(3) Uani 1 1 d . . .
C8 C 0.8030(5) 0.0581(5) 0.7106(10) 0.050(2) Uani 1 1 d . . .
H8A H 0.8376 0.0472 0.6644 0.059 Uiso 1 1 calc R . .
H8B H 0.7690 0.0239 0.6744 0.059 Uiso 1 1 calc R . .
C9 C 0.8904(6) 0.0491(6) 0.3319(11) 0.061(3) Uani 1 1 d . . .
H9A H 0.8993 0.0042 0.3051 0.074 Uiso 1 1 calc R . .
C10 C 0.7129(5) 0.1421(5) 0.7063(11) 0.056(2) Uani 1 1 d . . .
H10A H 0.7070 0.1925 0.7121 0.068 Uiso 1 1 calc R . .
C11 C 0.5750(5) 0.3207(6) 0.6376(13) 0.068(3) Uani 1 1 d . . .
C12 C 0.8257(5) 0.1288(6) 0.4296(13) 0.059(3) Uani 1 1 d . . .
C13 C 0.7971(6) 0.1128(6) 0.9546(13) 0.066(3) Uani 1 1 d . . .
H13A H 0.8034 0.1062 1.0672 0.079 Uiso 1 1 calc R . .
C14 C 0.9187(6) 0.1713(8) 0.3618(15) 0.087(4) Uani 1 1 d . . .
H14A H 0.9458 0.2073 0.3500 0.104 Uiso 1 1 calc R . .
C15 C 0.5251(5) 0.2021(5) 0.7484(13) 0.060(3) Uani 1 1 d . . .
C16 C 0.5968(6) 0.2545(6) 0.6138(14) 0.071(3) Uani 1 1 d . . .
H16A H 0.6274 0.2495 0.5586 0.085 Uiso 1 1 calc R . .
N1 N 0.4945(4) 0.1472(5) 0.7960(10) 0.066(2) Uani 1 1 d . . .
C18 C 0.8377(5) 0.0634(5) 0.3812(11) 0.055(2) Uani 1 1 d . . .
H18A H 0.8087 0.0277 0.3824 0.066 Uiso 1 1 calc R . .
C19 C 0.8168(7) -0.0166(6) 0.9430(13) 0.074(3) Uani 1 1 d . . .
H19A H 0.7750 -0.0278 0.9437 0.089 Uiso 1 1 calc R . .
C20 C 0.5731(5) 0.1952(5) 0.6723(12) 0.051(2) Uani 1 1 d . . .
C21 C 0.5286(6) 0.3253(7) 0.7234(15) 0.077(3) Uani 1 1 d . . .
H21A H 0.5160 0.3696 0.7453 0.092 Uiso 1 1 calc R . .
C22 C 0.8291(5) 0.0557(5) 0.8966(11) 0.058(3) Uani 1 1 d . . .
H22A H 0.8757 0.0641 0.9273 0.070 Uiso 1 1 calc R . .
C23 C 0.9288(6) 0.1025(8) 0.3236(15) 0.082(4) Uani 1 1 d . . .
C24 C 0.5156(6) 0.0853(7) 0.7763(15) 0.070(3) Uani 1 1 d . . .
H24A H 0.4956 0.0472 0.8075 0.085 Uiso 1 1 calc R . .
C25 C 0.5663(5) 0.0726(6) 0.7118(15) 0.068(3) Uani 1 1 d . . .
H25A H 0.5807 0.0273 0.7052 0.082 Uiso 1 1 calc R . .
C27 C 0.8249(5) 0.1820(5) 0.7564(14) 0.064(3) Uani 1 1 d . . .
H27A H 0.8132 0.2283 0.7144 0.077 Uiso 1 1 calc R . .
H27B H 0.8677 0.1716 0.7475 0.077 Uiso 1 1 calc R . .
C29 C 0.5027(5) 0.2730(6) 0.7734(13) 0.065(3) Uani 1 1 d . . .
H29A H 0.4707 0.2795 0.8238 0.078 Uiso 1 1 calc R . .
C30 C 0.8649(6) 0.1829(6) 0.4194(15) 0.075(3) Uani 1 1 d . . .
H30A H 0.8563 0.2273 0.4502 0.090 Uiso 1 1 calc R . .
C31 C 0.8257(6) 0.1805(5) 0.9301(13) 0.065(3) Uani 1 1 d . . .
H31A H 0.8695 0.1844 0.9971 0.078 Uiso 1 1 calc R . .
H31B H 0.8004 0.2187 0.9536 0.078 Uiso 1 1 calc R . .
C32 C 0.8600(9) -0.0646(8) 0.9821(19) 0.113(5) Uani 1 1 d . . .
H32A H 0.9024 -0.0553 0.9828 0.135 Uiso 1 1 calc R . .
H32B H 0.8488 -0.1085 1.0098 0.135 Uiso 1 1 calc R . .
C49 C 0.6356(8) 0.3780(7) 0.500(2) 0.117(6) Uani 1 1 d . . .
H49A H 0.6430 0.4240 0.4663 0.175 Uiso 1 1 calc R . .
H49B H 0.6205 0.3485 0.4097 0.175 Uiso 1 1 calc R . .
H49C H 0.6752 0.3596 0.5660 0.175 Uiso 1 1 calc R . .
C40 C 0.9916(7) 0.0893(9) 0.273(2) 0.104(5) Uani 1 1 d . . .
N3 N 1.0328(7) 0.0841(10) 0.231(2) 0.154(7) Uani 1 1 d . . .
N4 N 0.3019(6) 0.2630(6) 0.8134(15) 0.088(3) Uani 1 1 d . . .
C41 C 0.3431(8) 0.2238(8) 0.8329(14) 0.083(4) Uani 1 1 d . . .
N5 N 0.2045(7) 0.3569(7) 0.558(2) 0.112(4) Uani 1 1 d . . .
N6 N 0.1965(7) 0.3523(6) 0.9336(18) 0.109(4) Uani 1 1 d . . .
C43 C 0.1889(8) 0.3751(8) 0.436(2) 0.088(4) Uani 1 1 d . . .
C44 C 0.1836(8) 0.3709(7) 1.0409(19) 0.097(5) Uani 1 1 d . . .

loop_
_atom_site_aniso_label
_atom_site_aniso_U_11
_atom_site_aniso_U_22
_atom_site_aniso_U_33
_atom_site_aniso_U_23
_atom_site_aniso_U_13
_atom_site_aniso_U_12
Cu1 0.0661(8) 0.0914(10) 0.0585(8) -0.0017(7) 0.0259(7) -0.0002(7)
Cu2 0.1075(13) 0.0788(10) 0.0965(13) -0.0138(9) 0.0459(11) 0.0024(9)
Br1 0.1458(16) 0.1316(14) 0.1106(13) 0.0081(9) 0.0428(12) -0.0131(10)
Cu3 0.1022(13) 0.1203(13) 0.0859(12) 0.0025(10) 0.0428(11) -0.0062(10)
O1 0.067(5) 0.077(5) 0.073(5) -0.002(4) 0.027(4) 0.007(4)
C2 0.082(9) 0.086(8) 0.040(6) -0.001(5) 0.022(7) 0.013(6)
C3 0.059(7) 0.074(7) 0.053(6) 0.001(5) 0.025(6) 0.005(5)
N2 0.061(5) 0.050(5) 0.045(5) 0.009(3) 0.022(4) 0.005(3)
C5 0.066(7) 0.068(7) 0.052(6) 0.012(5) 0.015(6) 0.012(5)
C6 0.058(7) 0.061(7) 0.046(6) -0.001(4) 0.012(6) 0.004(5)
O2 0.089(6) 0.067(5) 0.122(8) -0.007(5) 0.056(6) -0.011(4)
C8 0.058(6) 0.056(6) 0.036(5) -0.001(4) 0.015(5) 0.005(4)
C9 0.069(8) 0.073(7) 0.042(6) -0.010(5) 0.015(6) 0.001(6)
C10 0.051(6) 0.070(7) 0.048(6) 0.005(5) 0.014(5) 0.014(5)
C11 0.056(7) 0.083(8) 0.062(7) -0.009(6) 0.013(6) -0.003(6)
C12 0.045(6) 0.080(7) 0.055(7) 0.008(5) 0.018(6) 0.013(5)
C13 0.064(8) 0.084(8) 0.044(6) -0.013(5) 0.006(6) 0.018(6)
C14 0.068(8) 0.140(13) 0.059(8) 0.006(7) 0.027(7) -0.019(7)
C15 0.058(7) 0.066(7) 0.061(7) 0.005(5) 0.025(6) -0.005(5)
C16 0.068(8) 0.089(9) 0.060(8) 0.005(6) 0.027(7) 0.016(6)
N1 0.056(5) 0.085(6) 0.058(5) 0.008(5) 0.017(5) 0.017(5)
C18 0.047(6) 0.072(7) 0.038(6) -0.001(4) -0.001(5) 0.005(5)
C19 0.105(10) 0.055(7) 0.056(7) 0.010(5) 0.011(7) 0.005(6)
C20 0.045(6) 0.065(6) 0.042(6) 0.000(4) 0.009(5) 0.004(4)
C21 0.076(8) 0.070(7) 0.087(9) -0.022(6) 0.027(7) -0.006(6)
C22 0.053(6) 0.078(7) 0.036(5) 0.011(5) -0.003(5) -0.006(5)
C23 0.061(8) 0.133(12) 0.056(8) -0.013(7) 0.022(7) 0.030(8)
C24 0.055(7) 0.088(9) 0.073(8) 0.020(6) 0.026(7) 0.005(6)
C25 0.061(7) 0.068(7) 0.080(9) 0.000(6) 0.027(7) 0.009(5)
C27 0.059(7) 0.054(6) 0.070(8) 0.015(5) 0.001(6) 0.002(4)
C29 0.058(7) 0.082(8) 0.061(7) -0.020(6) 0.026(6) -0.006(5)
C30 0.085(9) 0.072(8) 0.074(9) 0.003(6) 0.031(8) 0.009(6)
C31 0.079(8) 0.056(6) 0.054(7) -0.006(4) 0.006(6) -0.012(5)
C32 0.118(13) 0.091(11) 0.105(13) 0.030(8) -0.008(11) -0.018(9)
C49 0.129(13) 0.087(10) 0.159(17) -0.019(9) 0.081(13) -0.039(9)
C40 0.055(9) 0.159(14) 0.088(11) -0.029(9) 0.002(9) -0.005(8)
N3 0.058(8) 0.28(2) 0.135(14) -0.088(12) 0.042(10) -0.010(9)
N4 0.083(8) 0.092(8) 0.100(10) -0.007(6) 0.042(7) 0.004(6)
C41 0.109(11) 0.104(11) 0.045(7) -0.012(6) 0.034(8) -0.027(9)
N5 0.112(11) 0.086(8) 0.146(15) -0.007(8) 0.049(11) 0.024(7)
N6 0.138(11) 0.081(8) 0.123(12) -0.010(7) 0.060(10) -0.004(7)
C43 0.097(11) 0.085(9) 0.084(11) 0.000(8) 0.029(10) 0.030(7)
C44 0.147(13) 0.058(7) 0.109(12) -0.009(7) 0.075(11) 0.000(7)

loop_
_atom_type_symbol
_atom_type_description
_atom_type_scat_dispersion_real
_atom_type_scat_dispersion_imag
_atom_type_scat_source
C C 0.0033 0.0016 'International Tables Vol C Tables 4.2.6.8 and 6.1.1.4'
H H 0.0000 0.0000 'International Tables Vol C Tables 4.2.6.8 and 6.1.1.4'
N N 0.0061 0.0033 'International Tables Vol C Tables 4.2.6.8 and 6.1.1.4'
O O 0.0106 0.0060 'International Tables Vol C Tables 4.2.6.8 and 6.1.1.4'
Cu Cu 0.3201 1.2651 'International Tables Vol C Tables 4.2.6.8 and 6.1.1.4'
Br Br -0.2901 2.4595 'International Tables Vol C Tables 4.2.6.8 and 6.1.1.4'

loop_
_geom_angle_atom_site_label_1
_geom_angle_atom_site_label_2
_geom_angle_atom_site_label_3
_geom_angle
_geom_angle_site_symmetry_1
_geom_angle_site_symmetry_3
_geom_angle_publ_flag
C41 Cu1 N1 139.3(5) . . ?
C41 Cu1 Br1 111.4(4) . . ?
N1 Cu1 Br1 105.8(3) . . ?
N4 Cu2 N5 116.6(5) . . ?
N4 Cu2 N6 118.0(6) . . ?
N5 Cu2 N6 125.4(6) . . ?
Cu3 Br1 Cu1 172.90(10) . . ?
C44 Cu3 C43 134.3(6) 4_547 4_546 ?
C44 Cu3 Br1 110.7(4) 4_547 . ?
C43 Cu3 Br1 114.6(4) 4_546 . ?
C6 O1 H1A 109.5 . . ?
C13 C2 C10 110.6(9) . . ?
C13 C2 H2A 109.5 . . ?
C10 C2 H2A 109.5 . . ?
C13 C2 H2B 109.5 . . ?
C10 C2 H2B 109.5 . . ?
H2A C2 H2B 108.1 . . ?
C25 C3 C20 119.0(9) . . ?
C25 C3 C6 119.3(9) . . ?
C20 C3 C6 121.5(8) . . ?
C8 N2 C27 108.2(8) . . ?
C8 N2 C5 110.2(7) . . ?
C27 N2 C5 113.0(7) . . ?
C8 N2 C10 110.4(6) . . ?
C27 N2 C10 106.0(7) . . ?
C5 N2 C10 109.1(7) . . ?
N2 C5 C12 113.7(8) . . ?
N2 C5 H5A 108.8 . . ?
C12 C5 H5A 108.8 . . ?
N2 C5 H5B 108.8 . . ?
C12 C5 H5B 108.8 . . ?
H5A C5 H5B 107.7 . . ?
O1 C6 C10 111.4(8) . . ?
O1 C6 C3 110.2(8) . . ?
C10 C6 C3 108.0(8) . . ?
O1 C6 H6A 109.1 . . ?
C10 C6 H6A 109.1 . . ?
C3 C6 H6A 109.1 . . ?
C49 O2 C11 118.7(10) . . ?
N2 C8 C22 108.6(7) . . ?
N2 C8 H8A 110.0 . . ?
C22 C8 H8A 110.0 . . ?
N2 C8 H8B 110.0 . . ?
C22 C8 H8B 110.0 . . ?
H8A C8 H8B 108.3 . . ?
C23 C9 C18 117.0(10) . . ?
C23 C9 H9A 121.5 . . ?
C18 C9 H9A 121.5 . . ?
C6 C10 C2 115.0(9) . . ?
C6 C10 N2 115.0(7) . . ?
C2 C10 N2 104.2(8) . . ?
C6 C10 H10A 107.4 . . ?
C2 C10 H10A 107.4 . . ?
N2 C10 H10A 107.4 . . ?
O2 C11 C16 125.4(9) . . ?
O2 C11 C21 117.3(10) . . ?
C16 C11 C21 117.2(11) . . ?
C30 C12 C18 120.2(9) . . ?
C30 C12 C5 121.6(10) . . ?
C18 C12 C5 118.1(9) . . ?
C22 C13 C2 110.7(9) . . ?
C22 C13 C31 110.6(9) . . ?
C2 C13 C31 109.9(10) . . ?
C22 C13 H13A 108.5 . . ?
C2 C13 H13A 108.5 . . ?
C31 C13 H13A 108.5 . . ?
C23 C14 C30 116.0(12) . . ?
C23 C14 H14A 122.0 . . ?
C30 C14 H14A 122.0 . . ?
N1 C15 C20 124.3(9) . . ?
N1 C15 C29 117.0(9) . . ?
C20 C15 C29 118.6(9) . . ?
C11 C16 C20 120.7(10) . . ?
C11 C16 H16A 119.7 . . ?
C20 C16 H16A 119.7 . . ?
C24 N1 C15 116.3(9) . . ?
C24 N1 Cu1 118.3(8) . . ?
C15 N1 Cu1 123.5(7) . . ?
C9 C18 C12 122.2(10) . . ?
C9 C18 H18A 118.9 . . ?
C12 C18 H18A 118.9 . . ?
C32 C19 C22 124.8(14) . . ?
C32 C19 H19A 117.6 . . ?
C22 C19 H19A 117.6 . . ?
C15 C20 C3 116.6(9) . . ?
C15 C20 C16 119.9(9) . . ?
C3 C20 C16 123.5(9) . . ?
C29 C21 C11 125.1(11) . . ?
C29 C21 H21A 117.4 . . ?
C11 C21 H21A 117.4 . . ?
C13 C22 C19 117.6(9) . . ?
C13 C22 C8 106.2(8) . . ?
C19 C22 C8 106.0(8) . . ?
C13 C22 H22A 108.9 . . ?
C19 C22 H22A 108.9 . . ?
C8 C22 H22A 108.9 . . ?
C9 C23 C14 124.9(11) . . ?
C9 C23 C40 119.6(12) . . ?
C14 C23 C40 115.5(13) . . ?
N1 C24 C25 124.1(11) . . ?
N1 C24 H24A 117.9 . . ?
C25 C24 H24A 117.9 . . ?
C3 C25 C24 119.4(10) . . ?
C3 C25 H25A 120.3 . . ?
C24 C25 H25A 120.3 . . ?
N2 C27 C31 111.1(8) . . ?
N2 C27 H27A 109.4 . . ?
C31 C27 H27A 109.4 . . ?
N2 C27 H27B 109.4 . . ?
C31 C27 H27B 109.4 . . ?
H27A C27 H27B 108.0 . . ?
C21 C29 C15 118.3(10) . . ?
C21 C29 H29A 120.9 . . ?
C15 C29 H29A 120.9 . . ?
C12 C30 C14 119.6(12) . . ?
C12 C30 H30A 120.2 . . ?
C14 C30 H30A 120.2 . . ?
C13 C31 C27 105.9(8) . . ?
C13 C31 H31A 110.5 . . ?
C27 C31 H31A 110.5 . . ?
C13 C31 H31B 110.5 . . ?
C27 C31 H31B 110.5 . . ?
H31A C31 H31B 108.7 . . ?
C19 C32 H32A 120.0 . . ?
C19 C32 H32B 120.0 . . ?
H32A C32 H32B 120.0 . . ?
O2 C49 H49A 109.5 . . ?
O2 C49 H49B 109.5 . . ?
H49A C49 H49B 109.5 . . ?
O2 C49 H49C 109.5 . . ?
H49A C49 H49C 109.5 . . ?
H49B C49 H49C 109.5 . . ?
N3 C40 C23 175(2) . . ?
C41 N4 Cu2 176.0(12) . . ?
N4 C41 Cu1 173.5(12) . . ?
C43 N5 Cu2 178.7(15) . . ?
C44 N6 Cu2 170.4(15) . . ?
N5 C43 Cu3 173.5(16) . 4_556 ?
N6 C44 Cu3 172.9(15) . 4_557 ?

loop_
_geom_bond_atom_site_label_1
_geom_bond_atom_site_label_2
_geom_bond_distance
_geom_bond_site_symmetry_2
_geom_bond_publ_flag
Cu1 C41 1.925(19) . ?
Cu1 N1 1.998(8) . ?
Cu1 Br1 2.567(2) . ?
Cu2 N4 1.866(13) . ?
Cu2 N5 1.883(18) . ?
Cu2 N6 1.936(14) . ?
Br1 Cu3 2.484(3) . ?
Cu3 C44 1.839(15) 4_547 ?
Cu3 C43 1.935(17) 4_546 ?
O1 C6 1.419(12) . ?
O1 H1A 0.8200 . ?
C2 C13 1.491(16) . ?
C2 C10 1.551(14) . ?
C2 H2A 0.9700 . ?
C2 H2B 0.9700 . ?
C3 C25 1.377(14) . ?
C3 C20 1.401(14) . ?
C3 C6 1.561(13) . ?
N2 C8 1.504(11) . ?
N2 C27 1.508(13) . ?
N2 C5 1.518(12) . ?
N2 C10 1.563(11) . ?
C5 C12 1.541(13) . ?
C5 H5A 0.9700 . ?
C5 H5B 0.9700 . ?
C6 C10 1.499(14) . ?
C6 H6A 0.9800 . ?
O2 C49 1.328(15) . ?
O2 C11 1.352(13) . ?
C8 C22 1.592(13) . ?
C8 H8A 0.9700 . ?
C8 H8B 0.9700 . ?
C9 C23 1.334(18) . ?
C9 C18 1.354(14) . ?
C9 H9A 0.9300 . ?
C10 H10A 0.9800 . ?
C11 C16 1.393(15) . ?
C11 C21 1.419(15) . ?
C12 C30 1.359(15) . ?
C12 C18 1.375(14) . ?
C13 C22 1.465(14) . ?
C13 C31 1.481(15) . ?
C13 H13A 0.9800 . ?
C14 C23 1.397(19) . ?
C14 C30 1.409(16) . ?
C14 H14A 0.9300 . ?
C15 N1 1.373(13) . ?
C15 C20 1.392(13) . ?
C15 C29 1.482(14) . ?
C16 C20 1.405(15) . ?
C16 H16A 0.9300 . ?
N1 C24 1.303(14) . ?
C18 H18A 0.9300 . ?
C19 C32 1.286(19) . ?
C19 C22 1.493(14) . ?
C19 H19A 0.9300 . ?
C21 C29 1.288(15) . ?
C21 H21A 0.9300 . ?
C22 H22A 0.9800 . ?
C23 C40 1.56(2) . ?
C24 C25 1.389(15) . ?
C24 H24A 0.9300 . ?
C25 H25A 0.9300 . ?
C27 C31 1.540(15) . ?
C27 H27A 0.9700 . ?
C27 H27B 0.9700 . ?
C29 H29A 0.9300 . ?
C30 H30A 0.9300 . ?
C31 H31A 0.9700 . ?
C31 H31B 0.9700 . ?
C32 H32A 0.9300 . ?
C32 H32B 0.9300 . ?
C49 H49A 0.9600 . ?
C49 H49B 0.9600 . ?
C49 H49C 0.9600 . ?
C40 N3 1.057(17) . ?
N4 C41 1.141(16) . ?
N5 C43 1.102(18) . ?
N6 C44 1.123(16) . ?
C43 Cu3 1.935(17) 4_556 ?
C44 Cu3 1.839(15) 4_557 ?
